data_7126025
loop_
_publ_author_name
'Giordano, Nico'
'Beavers, Christine M.'
'Kamenev, Konstantin V.'
'Love, Jason B.'
'Pankhurst, James R.'
'Teat, Simon J.'
'Parsons, Simon'

_publ_section_title
;
 Pressure-induced inclusion of neon in the crystal structure of a
 molecular Cu<sub>2</sub>(pacman) complex at 4.67 GPa.
;
_journal_issue 23
_journal_name_full 'Chemical communications (Cambridge, England)'
_journal_page_first 3449
_journal_page_last 3452
_journal_paper_doi 10.1039/c9cc09884d
_journal_volume 56
_journal_year 2020
_chemical_formula_moiety 'C42 H40 Cu2 N8'
_chemical_formula_sum 'C42 H40 Cu2 N8'
_chemical_formula_weight 783.90
_space_group_crystal_system monoclinic
_space_group_IT_number 15
_space_group_name_Hall '-C 2yc'
_space_group_name_H-M_alt 'C 1 2/c 1'
_atom_sites_solution_hydrogens geom
_audit_creation_date 2018-12-18
_audit_creation_method
;
Olex2 1.2
(compiled 2018.05.29 svn.r3508 for OlexSys, GUI svn.r5506)
;
_audit_update_record
;
2020-02-09 deposited with the CCDC.	2020-02-17 downloaded from the CCDC.
;
_cell_angle_alpha 90
_cell_angle_beta 92.788(2)
_cell_angle_gamma 90
_cell_formula_units_Z 8
_cell_length_a 25.3657(15)
_cell_length_b 9.9388(6)
_cell_length_c 29.1779(17)
_cell_measurement_reflns_used 9900
_cell_measurement_temperature 298(2)
_cell_measurement_theta_max 27.77
_cell_measurement_theta_min 2.40
_cell_volume 7347.2(8)
_computing_cell_refinement 'SHELXL 2014/7 (Sheldrick, 2014)'
_computing_data_collection 'Bruker APEX3 Bruker-AXS, Madison WI'
_computing_data_reduction 'SAINT V8.38A Bruker-AXS, Madison WI'
_computing_molecular_graphics
;
Olex2 (Dolomanov et al., 2009)
Mercury (Macrae, 2006)
;
_computing_publication_material 'Olex2 (Dolomanov et al., 2009)'
_computing_structure_refinement 'SHELXL 2014/7 (Sheldrick, 2014)'
_computing_structure_solution 'SHELXT (Sheldrick, 2015)'
_diffrn_ambient_temperature 298
_diffrn_measured_fraction_theta_full 0.997
_diffrn_measured_fraction_theta_max 0.994
_diffrn_measurement_device_type 'Bruker D8 with PHOTON 2 detector'
_diffrn_measurement_method '\f and \w shutterless scans'
_diffrn_radiation_monochromator 'silicon 111'
_diffrn_radiation_source 'Advanced Light Source Beamline 11.3.1'
_diffrn_radiation_type synchrotron
_diffrn_radiation_wavelength 0.7749
_diffrn_reflns_av_R_equivalents 0.1036
_diffrn_reflns_av_unetI/netI 0.0979
_diffrn_reflns_Laue_measured_fraction_full 0.997
_diffrn_reflns_Laue_measured_fraction_max 0.994
_diffrn_reflns_limit_h_max 30
_diffrn_reflns_limit_h_min -30
_diffrn_reflns_limit_k_max 11
_diffrn_reflns_limit_k_min -11
_diffrn_reflns_limit_l_max 35
_diffrn_reflns_limit_l_min -35
_diffrn_reflns_number 37975
_diffrn_reflns_point_group_measured_fraction_full 0.997
_diffrn_reflns_point_group_measured_fraction_max 0.994
_diffrn_reflns_theta_full 27.706
_diffrn_reflns_theta_max 27.853
_diffrn_reflns_theta_min 1.524
_exptl_absorpt_coefficient_mu 1.507
_exptl_absorpt_correction_T_max 0.7456
_exptl_absorpt_correction_T_min 0.6431
_exptl_absorpt_correction_type multi-scan
_exptl_absorpt_process_details SADABS-2016/2
_exptl_crystal_colour black
_exptl_crystal_density_diffrn 1.416
_exptl_crystal_description block
_exptl_crystal_F_000 3240
_exptl_crystal_size_max 0.10
_exptl_crystal_size_mid 0.05
_exptl_crystal_size_min 0.05
_refine_diff_density_max 0.769
_refine_diff_density_min -0.654
_refine_diff_density_rms 0.182
_refine_ls_extinction_coef 0.0018(3)
_refine_ls_extinction_expression Fc^*^=kFc[1+0.001xFc^2^\l^3^/sin(2\q)]^-1/4^
_refine_ls_extinction_method 'SHELXL-2014/7 (Sheldrick 2014'
_refine_ls_goodness_of_fit_ref 1.030
_refine_ls_hydrogen_treatment constr
_refine_ls_matrix_type full
_refine_ls_number_parameters 478
_refine_ls_number_reflns 6712
_refine_ls_number_restraints 0
_refine_ls_restrained_S_all 1.030
_refine_ls_R_factor_all 0.0829
_refine_ls_R_factor_gt 0.0757
_refine_ls_shift/su_max 0.001
_refine_ls_shift/su_mean 0.000
_refine_ls_structure_factor_coef Fsqd
_refine_ls_weighting_details 'w=1/[\s^2^(Fo^2^)+(0.1394P)^2^] where P=(Fo^2^+2Fc^2^)/3'
_refine_ls_weighting_scheme calc
_refine_ls_wR_factor_gt 0.1842
_refine_ls_wR_factor_ref 0.1949
_reflns_Friedel_coverage 0.000
_reflns_number_gt 5654
_reflns_number_total 6712
_reflns_threshold_expression 'I > 2\s(I)'
_cod_data_source_file c9cc09884d3.cif
_cod_data_source_block 0p00GPa
_cod_depositor_comments 'Adding full bibliography for 7126025--7126033.cif.'
_cod_database_code 7126025
_shelx_shelxl_version_number 2014/7
_shelx_space_group_comment
;
The symmetry employed for this shelxl refinement is uniquely defined
by the following loop, which should always be used as a source of
symmetry information in preference to the above space-group names.
They are only intended as comments.
;
_olex2_refinement_description
;
1. Fixed Uiso
 At 1.2 times of:
  All C(H) groups
 At 1.5 times of:
  All C(H,H,H) groups
2.a Aromatic/amide H refined with riding coordinates:
 C1(H1), C3(H3), C4(H4), C10(H10), C11(H11), C13(H13), C15(H15), C20(H20),
 C22(H22), C24(H24), C25(H25), C31(H31), C32(H32), C34(H34), C37(H37), C42(H42)
2.b Idealised Me refined as rotating group:
 C7(H7A,H7B,H7C), C8(H8A,H8B,H8C), C17(H17A,H17B,H17C), C19(H19A,H19B,H19C),
 C28(H28A,H28B,H28C), C29(H29A,H29B,H29C), C39(H39A,H39B,H39C), C41(H41A,H41B,
 H41C)
;
_olex2_submission_special_instructions 'No special instructions were received'

loop_
_space_group_symop_operation_xyz
'x, y, z'
'-x, y, -z+1/2'
'x+1/2, y+1/2, z'
'-x+1/2, y+1/2, -z+1/2'
'-x, -y, -z'
'x, -y, z-1/2'
'-x+1/2, -y+1/2, -z'
'x+1/2, -y+1/2, z-1/2'

loop_
_atom_site_label
_atom_site_type_symbol
_atom_site_fract_x
_atom_site_fract_y
_atom_site_fract_z
_atom_site_U_iso_or_equiv
_atom_site_adp_type
_atom_site_occupancy
_atom_site_site_symmetry_order
_atom_site_calc_flag
_atom_site_refinement_flags_posn
_atom_site_refinement_flags_adp
_atom_site_refinement_flags_occupancy
_atom_site_disorder_assembly
_atom_site_disorder_group
Cu1 Cu 0.75767(2) 0.38027(4) 0.67820(2) 0.0415(2) Uani 1 1 d . . . . .
Cu2 Cu 0.74021(2) 0.59499(4) 0.58341(2) 0.0393(2) Uani 1 1 d . . . . .
N1 N 0.69917(10) 0.5294(3) 0.67580(9) 0.0385(6) Uani 1 1 d . . . . .
N2 N 0.79839(10) 0.5207(3) 0.70644(10) 0.0453(7) Uani 1 1 d . . . . .
N3 N 0.81638(11) 0.2644(3) 0.69289(10) 0.0470(7) Uani 1 1 d . . . . .
N4 N 0.72863(11) 0.2109(3) 0.65118(9) 0.0421(6) Uani 1 1 d . . . . .
N5 N 0.67316(10) 0.6857(3) 0.59872(9) 0.0389(6) Uani 1 1 d . . . . .
N6 N 0.75967(11) 0.7758(3) 0.57087(10) 0.0446(7) Uani 1 1 d . . . . .
N7 N 0.80965(10) 0.5450(3) 0.56857(10) 0.0433(7) Uani 1 1 d . . . . .
N8 N 0.72781(11) 0.3922(3) 0.57947(10) 0.0408(7) Uani 1 1 d . . . . .
C1 C 0.71912(14) 0.6386(4) 0.69529(12) 0.0421(8) Uani 1 1 d . . . . .
H1 H 0.6984 0.7153 0.6979 0.050 Uiso 1 1 calc R . . . .
C2 C 0.77234(14) 0.6385(4) 0.71229(12) 0.0443(8) Uani 1 1 d . . . . .
C3 C 0.80618(15) 0.7277(4) 0.73568(13) 0.0514(9) Uani 1 1 d . . . . .
H3 H 0.7987 0.8156 0.7441 0.062 Uiso 1 1 calc R . . . .
C4 C 0.85332(14) 0.6592(4) 0.74396(14) 0.0553(10) Uani 1 1 d . . . . .
H4 H 0.8836 0.6936 0.7589 0.066 Uiso 1 1 calc R . . . .
C5 C 0.84721(13) 0.5288(4) 0.72579(12) 0.0453(8) Uani 1 1 d . . . . .
C6 C 0.88784(14) 0.4180(4) 0.72347(13) 0.0513(9) Uani 1 1 d . . . . .
C7 C 0.92070(19) 0.4114(5) 0.76928(18) 0.0775(14) Uani 1 1 d . . . . .
H7A H 0.9387 0.4954 0.7745 0.116 Uiso 1 1 calc GR . . . .
H7B H 0.9461 0.3401 0.7680 0.116 Uiso 1 1 calc GR . . . .
H7C H 0.8978 0.3945 0.7939 0.116 Uiso 1 1 calc GR . . . .
C8 C 0.92393(17) 0.4513(5) 0.68355(19) 0.0768(13) Uani 1 1 d . . . . .
H8A H 0.9036 0.4482 0.6550 0.115 Uiso 1 1 calc GR . . . .
H8B H 0.9520 0.3865 0.6831 0.115 Uiso 1 1 calc GR . . . .
H8C H 0.9386 0.5397 0.6879 0.115 Uiso 1 1 calc GR . . . .
C9 C 0.86415(13) 0.2798(4) 0.71346(11) 0.0446(8) Uani 1 1 d . . . . .
C10 C 0.88709(15) 0.1525(4) 0.71837(13) 0.0537(9) Uani 1 1 d . . . . .
H10 H 0.9203 0.1341 0.7317 0.064 Uiso 1 1 calc R . . . .
C11 C 0.85189(15) 0.0589(4) 0.69996(13) 0.0535(9) Uani 1 1 d . . . . .
H11 H 0.8569 -0.0337 0.6983 0.064 Uiso 1 1 calc R . . . .
C12 C 0.80742(15) 0.1304(4) 0.68433(13) 0.0459(8) Uani 1 1 d . . . . .
C13 C 0.75829(14) 0.1069(3) 0.65971(13) 0.0442(8) Uani 1 1 d . . . . .
H13 H 0.7481 0.0211 0.6502 0.053 Uiso 1 1 calc R . . . .
C14 C 0.68339(12) 0.2133(3) 0.62112(10) 0.0378(7) Uani 1 1 d . . . . .
C15 C 0.63919(14) 0.1333(3) 0.62666(12) 0.0440(8) Uani 1 1 d . . . . .
H15 H 0.6402 0.0676 0.6494 0.053 Uiso 1 1 calc R . . . .
C16 C 0.59348(13) 0.1497(4) 0.59888(13) 0.0471(8) Uani 1 1 d . . . . .
C17 C 0.54657(16) 0.0589(5) 0.60505(17) 0.0713(12) Uani 1 1 d . . . . .
H17A H 0.5564 -0.0118 0.6262 0.107 Uiso 1 1 calc GR . . . .
H17B H 0.5354 0.0205 0.5760 0.107 Uiso 1 1 calc GR . . . .
H17C H 0.5182 0.1103 0.6169 0.107 Uiso 1 1 calc GR . . . .
C18 C 0.59144(13) 0.2522(4) 0.56603(12) 0.0467(8) Uani 1 1 d . . . . .
C19 C 0.54201(15) 0.2801(6) 0.53679(15) 0.0697(12) Uani 1 1 d . . . . .
H19A H 0.5347 0.2052 0.5167 0.105 Uiso 1 1 calc GR . . . .
H19B H 0.5469 0.3598 0.5189 0.105 Uiso 1 1 calc GR . . . .
H19C H 0.5129 0.2931 0.5562 0.105 Uiso 1 1 calc GR . . . .
C20 C 0.63599(13) 0.3319(4) 0.56066(11) 0.0432(8) Uani 1 1 d . . . . .
H20 H 0.6345 0.4005 0.5390 0.052 Uiso 1 1 calc R . . . .
C21 C 0.68220(12) 0.3115(3) 0.58673(11) 0.0377(7) Uani 1 1 d . . . . .
C22 C 0.77187(13) 0.3318(4) 0.56971(11) 0.0428(8) Uani 1 1 d . . . . .
H22 H 0.7731 0.2386 0.5672 0.051 Uiso 1 1 calc R . . . .
C23 C 0.81715(13) 0.4093(4) 0.56308(12) 0.0440(8) Uani 1 1 d . . . . .
C24 C 0.86654(16) 0.3901(4) 0.54505(16) 0.0607(11) Uani 1 1 d . . . . .
H24 H 0.8819 0.3082 0.5380 0.073 Uiso 1 1 calc R . . . .
C25 C 0.88813(14) 0.5161(5) 0.53976(15) 0.0622(11) Uani 1 1 d . . . . .
H25 H 0.9211 0.5346 0.5285 0.075 Uiso 1 1 calc R . . . .
C26 C 0.85180(14) 0.6118(4) 0.55423(13) 0.0467(9) Uani 1 1 d . . . . .
C27 C 0.85549(13) 0.7634(4) 0.55852(12) 0.0473(8) Uani 1 1 d . . . . .
C28 C 0.87806(16) 0.7943(5) 0.60776(13) 0.0592(10) Uani 1 1 d . . . . .
H28A H 0.8553 0.7565 0.6297 0.089 Uiso 1 1 calc GR . . . .
H28B H 0.8802 0.8900 0.6121 0.089 Uiso 1 1 calc GR . . . .
H28C H 0.9126 0.7557 0.6120 0.089 Uiso 1 1 calc GR . . . .
C29 C 0.89295(15) 0.8213(5) 0.52357(14) 0.0624(11) Uani 1 1 d . . . . .
H29A H 0.9248 0.7692 0.5241 0.094 Uiso 1 1 calc GR . . . .
H29B H 0.9013 0.9130 0.5314 0.094 Uiso 1 1 calc GR . . . .
H29C H 0.8761 0.8179 0.4934 0.094 Uiso 1 1 calc GR . . . .
C30 C 0.80208(13) 0.8320(4) 0.55298(11) 0.0430(8) Uani 1 1 d . . . . .
C31 C 0.78698(15) 0.9588(4) 0.53532(12) 0.0510(9) Uani 1 1 d . . . . .
H31 H 0.8089 1.0195 0.5211 0.061 Uiso 1 1 calc R . . . .
C32 C 0.73374(15) 0.9779(4) 0.54271(12) 0.0480(8) Uani 1 1 d . . . . .
H32 H 0.7133 1.0525 0.5345 0.058 Uiso 1 1 calc R . . . .
C33 C 0.71724(13) 0.8615(3) 0.56505(13) 0.0425(8) Uani 1 1 d . . . . .
C34 C 0.67112(13) 0.8091(3) 0.58308(12) 0.0417(7) Uani 1 1 d . . . . .
H34 H 0.6404 0.8600 0.5839 0.050 Uiso 1 1 calc R . . . .
C35 C 0.63182(12) 0.6233(3) 0.62165(11) 0.0362(7) Uani 1 1 d . . . . .
C36 C 0.64595(12) 0.5380(3) 0.65806(11) 0.0363(7) Uani 1 1 d . . . . .
C37 C 0.60638(13) 0.4628(4) 0.67755(11) 0.0422(8) Uani 1 1 d . . . . .
H37 H 0.6155 0.4029 0.7011 0.051 Uiso 1 1 calc R . . . .
C38 C 0.55338(13) 0.4750(4) 0.66271(12) 0.0443(8) Uani 1 1 d . . . . .
C39 C 0.51285(18) 0.3891(5) 0.68481(17) 0.0692(13) Uani 1 1 d . . . . .
H39A H 0.4973 0.3282 0.6625 0.104 Uiso 1 1 calc GR . . . .
H39B H 0.4859 0.4456 0.6965 0.104 Uiso 1 1 calc GR . . . .
H39C H 0.5295 0.3387 0.7096 0.104 Uiso 1 1 calc GR . . . .
C40 C 0.53947(13) 0.5665(4) 0.62818(12) 0.0451(8) Uani 1 1 d . . . . .
C41 C 0.48231(15) 0.5884(5) 0.61137(17) 0.0661(12) Uani 1 1 d . . . . .
H41A H 0.4690 0.5080 0.5968 0.099 Uiso 1 1 calc GR . . . .
H41B H 0.4805 0.6614 0.5898 0.099 Uiso 1 1 calc GR . . . .
H41C H 0.4614 0.6097 0.6370 0.099 Uiso 1 1 calc GR . . . .
C42 C 0.57877(13) 0.6377(4) 0.60764(12) 0.0426(8) Uani 1 1 d . . . . .
H42 H 0.5696 0.6968 0.5839 0.051 Uiso 1 1 calc R . . . .

loop_
_atom_site_aniso_label
_atom_site_aniso_U_11
_atom_site_aniso_U_22
_atom_site_aniso_U_33
_atom_site_aniso_U_23
_atom_site_aniso_U_13
_atom_site_aniso_U_12
Cu1 0.0330(3) 0.0390(3) 0.0514(3) -0.00800(17) -0.0089(2) -0.00065(16)
Cu2 0.0274(3) 0.0371(3) 0.0538(3) 0.00043(17) 0.00519(19) -0.00408(15)
N1 0.0306(14) 0.0398(15) 0.0447(14) -0.0055(12) -0.0012(11) -0.0021(11)
N2 0.0334(15) 0.0455(16) 0.0562(17) -0.0120(13) -0.0073(12) 0.0010(12)
N3 0.0360(16) 0.0481(17) 0.0558(17) -0.0077(14) -0.0090(13) 0.0001(13)
N4 0.0397(16) 0.0390(15) 0.0470(15) -0.0023(12) -0.0045(12) -0.0052(12)
N5 0.0309(14) 0.0359(15) 0.0503(15) 0.0011(12) 0.0051(11) -0.0024(11)
N6 0.0341(15) 0.0407(15) 0.0593(17) 0.0005(13) 0.0066(13) -0.0089(12)
N7 0.0290(14) 0.0475(17) 0.0539(17) -0.0081(13) 0.0067(12) -0.0055(12)
N8 0.0339(15) 0.0406(16) 0.0480(16) -0.0034(12) 0.0027(12) -0.0039(11)
C1 0.0374(18) 0.0428(18) 0.0460(18) -0.0069(15) 0.0015(15) 0.0024(15)
C2 0.0403(19) 0.0448(19) 0.0470(19) -0.0109(16) -0.0049(15) -0.0032(15)
C3 0.050(2) 0.047(2) 0.057(2) -0.0166(17) 0.0017(17) -0.0063(16)
C4 0.039(2) 0.059(2) 0.067(2) -0.0194(19) -0.0092(17) -0.0104(18)
C5 0.0319(17) 0.058(2) 0.0460(18) -0.0075(16) -0.0032(14) -0.0077(15)
C6 0.0357(19) 0.061(2) 0.057(2) -0.0059(18) -0.0047(16) -0.0026(16)
C7 0.059(3) 0.086(3) 0.084(3) -0.024(3) -0.034(2) 0.014(2)
C8 0.049(2) 0.072(3) 0.111(4) -0.014(3) 0.026(2) -0.011(2)
C9 0.0333(17) 0.058(2) 0.0418(17) -0.0006(16) -0.0021(14) 0.0008(15)
C10 0.042(2) 0.061(2) 0.058(2) -0.0019(18) -0.0072(17) 0.0117(18)
C11 0.057(2) 0.048(2) 0.055(2) 0.0028(17) -0.0002(17) 0.0092(18)
C12 0.045(2) 0.0443(19) 0.0481(19) 0.0006(15) -0.0038(16) 0.0028(15)
C13 0.048(2) 0.0359(18) 0.048(2) -0.0021(14) -0.0025(16) -0.0044(14)
C14 0.0370(17) 0.0336(16) 0.0427(17) -0.0097(13) -0.0005(13) -0.0008(13)
C15 0.045(2) 0.0419(18) 0.0451(18) -0.0039(15) 0.0026(15) -0.0066(15)
C16 0.0356(18) 0.051(2) 0.055(2) -0.0087(17) 0.0055(15) -0.0085(16)
C17 0.047(2) 0.081(3) 0.086(3) -0.003(3) 0.000(2) -0.026(2)
C18 0.0323(18) 0.058(2) 0.0499(19) -0.0124(17) 0.0007(14) -0.0027(15)
C19 0.039(2) 0.099(3) 0.070(3) 0.000(2) -0.0117(19) -0.001(2)
C20 0.0379(18) 0.048(2) 0.0434(18) -0.0001(15) 0.0012(14) 0.0009(15)
C21 0.0319(16) 0.0365(17) 0.0447(17) -0.0094(14) 0.0008(13) -0.0040(13)
C22 0.0413(19) 0.0397(18) 0.0475(18) -0.0086(15) 0.0032(15) 0.0010(15)
C23 0.0317(18) 0.047(2) 0.053(2) -0.0074(15) 0.0006(15) -0.0004(14)
C24 0.037(2) 0.065(3) 0.081(3) -0.021(2) 0.0118(19) 0.0028(17)
C25 0.0332(18) 0.080(3) 0.075(3) -0.016(2) 0.0157(17) -0.0063(19)
C26 0.0307(18) 0.061(2) 0.049(2) -0.0071(16) 0.0018(15) -0.0091(15)
C27 0.0336(18) 0.058(2) 0.0509(19) -0.0058(17) 0.0054(14) -0.0164(16)
C28 0.054(2) 0.069(3) 0.054(2) -0.0108(19) -0.0042(17) -0.018(2)
C29 0.041(2) 0.084(3) 0.064(2) -0.002(2) 0.0107(18) -0.023(2)
C30 0.0394(18) 0.0458(19) 0.0438(18) -0.0052(15) 0.0026(14) -0.0150(15)
C31 0.053(2) 0.049(2) 0.051(2) -0.0003(17) 0.0065(16) -0.0184(17)
C32 0.053(2) 0.0402(19) 0.050(2) -0.0023(16) 0.0022(16) -0.0091(16)
C33 0.0368(19) 0.0367(17) 0.054(2) -0.0009(15) 0.0023(15) -0.0054(14)
C34 0.0339(17) 0.0416(19) 0.0493(18) -0.0026(15) -0.0010(14) -0.0025(14)
C35 0.0289(16) 0.0369(17) 0.0432(17) -0.0042(13) 0.0045(13) -0.0017(12)
C36 0.0306(16) 0.0354(16) 0.0429(17) -0.0046(14) 0.0014(13) -0.0005(13)
C37 0.0405(18) 0.0445(19) 0.0419(17) 0.0019(15) 0.0038(14) -0.0026(15)
C38 0.0361(17) 0.050(2) 0.0471(18) -0.0053(16) 0.0093(14) -0.0064(15)
C39 0.049(2) 0.090(3) 0.069(3) 0.019(2) 0.011(2) -0.014(2)
C40 0.0320(17) 0.055(2) 0.0490(19) -0.0056(16) 0.0039(14) 0.0011(15)
C41 0.031(2) 0.090(3) 0.077(3) 0.006(2) -0.0004(19) -0.0056(19)
C42 0.0322(17) 0.0455(19) 0.0500(19) 0.0000(15) 0.0000(15) 0.0007(14)

loop_
_atom_type_symbol
_atom_type_description
_atom_type_scat_dispersion_real
_atom_type_scat_dispersion_imag
_atom_type_scat_source
C C 0.0040 0.0020 'International Tables Vol C Tables 4.2.6.8 and 6.1.1.4'
H H 0.0000 0.0000 'International Tables Vol C Tables 4.2.6.8 and 6.1.1.4'
Cu Cu 0.3050 1.5030 'International Tables Vol C Tables 4.2.6.8 and 6.1.1.4'
N N 0.0080 0.0040 'International Tables Vol C Tables 4.2.6.8 and 6.1.1.4'

loop_
_geom_angle_atom_site_label_1
_geom_angle_atom_site_label_2
_geom_angle_atom_site_label_3
_geom_angle
_geom_angle_site_symmetry_1
_geom_angle_site_symmetry_3
_geom_angle_publ_flag
N2 Cu1 N1 82.19(11) . . ?
N2 Cu1 N3 86.80(12) . . ?
N2 Cu1 N4 168.05(12) . . ?
N3 Cu1 N1 167.03(11) . . ?
N3 Cu1 N4 81.28(11) . . ?
N4 Cu1 N1 109.75(11) . . ?
N5 Cu2 N8 109.16(11) . . ?
N6 Cu2 N5 81.25(11) . . ?
N6 Cu2 N8 164.04(12) . . ?
N7 Cu2 N5 168.25(12) . . ?
N7 Cu2 N6 87.21(12) . . ?
N7 Cu2 N8 82.58(12) . . ?
C1 N1 Cu1 108.2(2) . . ?
C1 N1 C36 116.4(3) . . ?
C36 N1 Cu1 135.4(2) . . ?
C2 N2 Cu1 115.5(2) . . ?
C5 N2 Cu1 134.4(3) . . ?
C5 N2 C2 109.9(3) . . ?
C9 N3 Cu1 135.3(3) . . ?
C9 N3 C12 109.4(3) . . ?
C12 N3 Cu1 115.0(2) . . ?
C13 N4 Cu1 113.5(2) . . ?
C13 N4 C14 125.5(3) . . ?
C14 N4 Cu1 120.5(2) . . ?
C34 N5 Cu2 111.4(2) . . ?
C34 N5 C35 124.0(3) . . ?
C35 N5 Cu2 124.5(2) . . ?
C30 N6 Cu2 133.5(3) . . ?
C30 N6 C33 109.4(3) . . ?
C33 N6 Cu2 113.5(2) . . ?
C23 N7 Cu2 114.8(2) . . ?
C26 N7 Cu2 134.6(3) . . ?
C26 N7 C23 109.4(3) . . ?
C21 N8 Cu2 131.9(2) . . ?
C22 N8 Cu2 109.4(2) . . ?
C22 N8 C21 118.6(3) . . ?
N1 C1 H1 120.3 . . ?
N1 C1 C2 119.4(3) . . ?
C2 C1 H1 120.3 . . ?
N2 C2 C1 114.7(3) . . ?
N2 C2 C3 108.6(3) . . ?
C3 C2 C1 136.7(3) . . ?
C2 C3 H3 126.9 . . ?
C4 C3 C2 106.2(3) . . ?
C4 C3 H3 126.9 . . ?
C3 C4 H4 126.0 . . ?
C3 C4 C5 108.0(3) . . ?
C5 C4 H4 126.0 . . ?
N2 C5 C4 107.3(3) . . ?
N2 C5 C6 123.8(3) . . ?
C4 C5 C6 128.7(3) . . ?
C5 C6 C7 109.5(3) . . ?
C5 C6 C8 107.9(3) . . ?
C5 C6 C9 113.7(3) . . ?
C7 C6 C8 110.3(4) . . ?
C9 C6 C7 108.6(3) . . ?
C9 C6 C8 106.9(3) . . ?
C6 C7 H7A 109.5 . . ?
C6 C7 H7B 109.5 . . ?
C6 C7 H7C 109.5 . . ?
H7A C7 H7B 109.5 . . ?
H7A C7 H7C 109.5 . . ?
H7B C7 H7C 109.5 . . ?
C6 C8 H8A 109.5 . . ?
C6 C8 H8B 109.5 . . ?
C6 C8 H8C 109.5 . . ?
H8A C8 H8B 109.5 . . ?
H8A C8 H8C 109.5 . . ?
H8B C8 H8C 109.5 . . ?
N3 C9 C6 122.1(3) . . ?
N3 C9 C10 107.8(3) . . ?
C10 C9 C6 129.7(3) . . ?
C9 C10 H10 125.9 . . ?
C11 C10 C9 108.2(3) . . ?
C11 C10 H10 125.9 . . ?
C10 C11 H11 126.8 . . ?
C10 C11 C12 106.4(3) . . ?
C12 C11 H11 126.8 . . ?
N3 C12 C11 108.2(3) . . ?
N3 C12 C13 112.5(3) . . ?
C11 C12 C13 139.1(4) . . ?
N4 C13 C12 116.8(3) . . ?
N4 C13 H13 121.6 . . ?
C12 C13 H13 121.6 . . ?
C15 C14 N4 123.7(3) . . ?
C15 C14 C21 119.5(3) . . ?
C21 C14 N4 116.5(3) . . ?
C14 C15 H15 119.4 . . ?
C16 C15 C14 121.3(3) . . ?
C16 C15 H15 119.4 . . ?
C15 C16 C17 119.9(4) . . ?
C15 C16 C18 119.1(3) . . ?
C18 C16 C17 120.9(3) . . ?
C16 C17 H17A 109.5 . . ?
C16 C17 H17B 109.5 . . ?
C16 C17 H17C 109.5 . . ?
H17A C17 H17B 109.5 . . ?
H17A C17 H17C 109.5 . . ?
H17B C17 H17C 109.5 . . ?
C16 C18 C19 121.6(3) . . ?
C20 C18 C16 119.2(3) . . ?
C20 C18 C19 119.2(4) . . ?
C18 C19 H19A 109.5 . . ?
C18 C19 H19B 109.5 . . ?
C18 C19 H19C 109.5 . . ?
H19A C19 H19B 109.5 . . ?
H19A C19 H19C 109.5 . . ?
H19B C19 H19C 109.5 . . ?
C18 C20 H20 119.1 . . ?
C21 C20 C18 121.7(3) . . ?
C21 C20 H20 119.1 . . ?
C14 C21 N8 120.5(3) . . ?
C20 C21 N8 120.5(3) . . ?
C20 C21 C14 119.0(3) . . ?
N8 C22 H22 120.3 . . ?
N8 C22 C23 119.4(3) . . ?
C23 C22 H22 120.3 . . ?
N7 C23 C22 113.8(3) . . ?
N7 C23 C24 108.1(3) . . ?
C24 C23 C22 137.1(3) . . ?
C23 C24 H24 126.7 . . ?
C25 C24 C23 106.6(3) . . ?
C25 C24 H24 126.7 . . ?
C24 C25 H25 125.9 . . ?
C24 C25 C26 108.2(3) . . ?
C26 C25 H25 125.9 . . ?
N7 C26 C25 107.6(3) . . ?
N7 C26 C27 120.9(3) . . ?
C25 C26 C27 131.3(3) . . ?
C26 C27 C28 107.0(3) . . ?
C26 C27 C29 110.8(3) . . ?
C29 C27 C28 109.1(3) . . ?
C30 C27 C26 112.7(3) . . ?
C30 C27 C28 107.3(3) . . ?
C30 C27 C29 109.8(3) . . ?
C27 C28 H28A 109.5 . . ?
C27 C28 H28B 109.5 . . ?
C27 C28 H28C 109.5 . . ?
H28A C28 H28B 109.5 . . ?
H28A C28 H28C 109.5 . . ?
H28B C28 H28C 109.5 . . ?
C27 C29 H29A 109.5 . . ?
C27 C29 H29B 109.5 . . ?
C27 C29 H29C 109.5 . . ?
H29A C29 H29B 109.5 . . ?
H29A C29 H29C 109.5 . . ?
H29B C29 H29C 109.5 . . ?
N6 C30 C27 120.1(3) . . ?
N6 C30 C31 107.8(3) . . ?
C31 C30 C27 131.8(3) . . ?
C30 C31 H31 125.9 . . ?
C32 C31 C30 108.3(3) . . ?
C32 C31 H31 125.9 . . ?
C31 C32 H32 127.0 . . ?
C31 C32 C33 105.9(3) . . ?
C33 C32 H32 127.0 . . ?
N6 C33 C32 108.6(3) . . ?
N6 C33 C34 112.6(3) . . ?
C32 C33 C34 138.8(3) . . ?
N5 C34 C33 117.3(3) . . ?
N5 C34 H34 121.4 . . ?
C33 C34 H34 121.4 . . ?
C36 C35 N5 117.3(3) . . ?
C36 C35 C42 119.7(3) . . ?
C42 C35 N5 122.9(3) . . ?
C35 C36 N1 121.2(3) . . ?
C35 C36 C37 118.3(3) . . ?
C37 C36 N1 120.5(3) . . ?
C36 C37 H37 119.1 . . ?
C36 C37 C38 121.9(3) . . ?
C38 C37 H37 119.1 . . ?
C37 C38 C39 119.0(3) . . ?
C40 C38 C37 119.2(3) . . ?
C40 C38 C39 121.8(3) . . ?
C38 C39 H39A 109.5 . . ?
C38 C39 H39B 109.5 . . ?
C38 C39 H39C 109.5 . . ?
H39A C39 H39B 109.5 . . ?
H39A C39 H39C 109.5 . . ?
H39B C39 H39C 109.5 . . ?
C38 C40 C41 122.1(3) . . ?
C42 C40 C38 119.1(3) . . ?
C42 C40 C41 118.8(3) . . ?
C40 C41 H41A 109.5 . . ?
C40 C41 H41B 109.5 . . ?
C40 C41 H41C 109.5 . . ?
H41A C41 H41B 109.5 . . ?
H41A C41 H41C 109.5 . . ?
H41B C41 H41C 109.5 . . ?
C35 C42 H42 119.1 . . ?
C40 C42 C35 121.7(3) . . ?
C40 C42 H42 119.1 . . ?

loop_
_geom_bond_atom_site_label_1
_geom_bond_atom_site_label_2
_geom_bond_distance
_geom_bond_site_symmetry_2
_geom_bond_publ_flag
Cu1 N1 2.096(3) . ?
Cu1 N2 1.900(3) . ?
Cu1 N3 1.915(3) . ?
Cu1 N4 1.985(3) . ?
Cu2 N5 1.995(3) . ?
Cu2 N6 1.904(3) . ?
Cu2 N7 1.900(3) . ?
Cu2 N8 2.043(3) . ?
N1 C1 1.315(4) . ?
N1 C36 1.425(4) . ?
N2 C2 1.359(5) . ?
N2 C5 1.338(4) . ?
N3 C9 1.335(4) . ?
N3 C12 1.372(5) . ?
N4 C13 1.295(4) . ?
N4 C14 1.410(4) . ?
N5 C34 1.308(4) . ?
N5 C35 1.415(4) . ?
N6 C30 1.340(4) . ?
N6 C33 1.376(5) . ?
N7 C23 1.372(4) . ?
N7 C26 1.343(4) . ?
N8 C21 1.432(4) . ?
N8 C22 1.312(4) . ?
C1 H1 0.9300 . ?
C1 C2 1.415(5) . ?
C2 C3 1.389(5) . ?
C3 H3 0.9300 . ?
C3 C4 1.387(5) . ?
C4 H4 0.9300 . ?
C4 C5 1.407(5) . ?
C5 C6 1.512(5) . ?
C6 C7 1.542(6) . ?
C6 C8 1.552(6) . ?
C6 C9 1.522(5) . ?
C7 H7A 0.9600 . ?
C7 H7B 0.9600 . ?
C7 H7C 0.9600 . ?
C8 H8A 0.9600 . ?
C8 H8B 0.9600 . ?
C8 H8C 0.9600 . ?
C9 C10 1.397(5) . ?
C10 H10 0.9300 . ?
C10 C11 1.380(6) . ?
C11 H11 0.9300 . ?
C11 C12 1.391(5) . ?
C12 C13 1.427(5) . ?
C13 H13 0.9300 . ?
C14 C15 1.390(5) . ?
C14 C21 1.399(5) . ?
C15 H15 0.9300 . ?
C15 C16 1.392(5) . ?
C16 C17 1.512(5) . ?
C16 C18 1.397(5) . ?
C17 H17A 0.9600 . ?
C17 H17B 0.9600 . ?
C17 H17C 0.9600 . ?
C18 C19 1.508(5) . ?
C18 C20 1.395(5) . ?
C19 H19A 0.9600 . ?
C19 H19B 0.9600 . ?
C19 H19C 0.9600 . ?
C20 H20 0.9300 . ?
C20 C21 1.381(5) . ?
C22 H22 0.9300 . ?
C22 C23 1.404(5) . ?
C23 C24 1.395(5) . ?
C24 H24 0.9300 . ?
C24 C25 1.379(6) . ?
C25 H25 0.9300 . ?
C25 C26 1.403(5) . ?
C26 C27 1.515(5) . ?
C27 C28 1.551(5) . ?
C27 C29 1.539(5) . ?
C27 C30 1.518(5) . ?
C28 H28A 0.9600 . ?
C28 H28B 0.9600 . ?
C28 H28C 0.9600 . ?
C29 H29A 0.9600 . ?
C29 H29B 0.9600 . ?
C29 H29C 0.9600 . ?
C30 C31 1.408(5) . ?
C31 H31 0.9300 . ?
C31 C32 1.391(5) . ?
C32 H32 0.9300 . ?
C32 C33 1.401(5) . ?
C33 C34 1.406(5) . ?
C34 H34 0.9300 . ?
C35 C36 1.392(5) . ?
C35 C42 1.395(5) . ?
C36 C37 1.395(4) . ?
C37 H37 0.9300 . ?
C37 C38 1.397(5) . ?
C38 C39 1.506(5) . ?
C38 C40 1.390(5) . ?
C39 H39A 0.9600 . ?
C39 H39B 0.9600 . ?
C39 H39C 0.9600 . ?
C40 C41 1.524(5) . ?
C40 C42 1.383(5) . ?
C41 H41A 0.9600 . ?
C41 H41B 0.9600 . ?
C41 H41C 0.9600 . ?
C42 H42 0.9300 . ?
